data_7010767
loop_
_publ_author_name
'Vaidyanathan, Mathrubootham'
'Balamurugan, Ramalingam'
'Sivagnanam, Usha'
'Palaniandavar, Mallayan'

_publ_section_title
;
 Synthesis, structure, spectra and redox of Cu(ii) complexes of
 chelating bis(benzimidazole)---thioether ligands as models for
 electron transfer blue copper proteins
;
_journal_coden_ASTM JCSDAA
_journal_issue 23
_journal_name_full 'Journal of the Chemical Society, Dalton Transactions'
_journal_page_first 3498
_journal_page_last 3506
_journal_paper_doi 10.1039/b103511h
_journal_year 2001
_chemical_formula_sum 'C18 H20 Cl2 Cu N4 O S'
_chemical_formula_weight 474.88
_space_group_IT_number 2
_symmetry_cell_setting triclinic
_symmetry_space_group_name_Hall '-P 1'
_symmetry_space_group_name_H-M 'P -1'
_atom_sites_solution_hydrogens geom
_atom_sites_solution_primary direct
_atom_sites_solution_secondary difmap
_audit_creation_method SHELXL-97
_cell_angle_alpha 75.880(18)
_cell_angle_beta 81.362(18)
_cell_angle_gamma 80.03(2)
_cell_formula_units_Z 2
_cell_length_a 9.466(3)
_cell_length_b 9.480(3)
_cell_length_c 11.519(2)
_cell_measurement_reflns_used 60
_cell_measurement_temperature 293(2)
_cell_measurement_theta_max 24.99
_cell_measurement_theta_min 2.2
_cell_volume 981.0(5)
_computing_structure_refinement 'SHELXL-97 (Sheldrick, 1997)'
_computing_structure_solution 'SHELXS-97 (Sheldrick, 1990)'
_diffrn_ambient_temperature 293(2)
_diffrn_measured_fraction_theta_full 0.999
_diffrn_measured_fraction_theta_max 0.999
_diffrn_measurement_device_type Enraf-Noinus-CAD4
_diffrn_measurement_method 'w-2theta scans'
_diffrn_radiation_monochromator graphite
_diffrn_radiation_source 'fine-focus sealed tube'
_diffrn_radiation_type MoK\a
_diffrn_radiation_wavelength 0.71070
_diffrn_reflns_av_R_equivalents 0.0161
_diffrn_reflns_av_sigmaI/netI 0.0246
_diffrn_reflns_limit_h_max 11
_diffrn_reflns_limit_h_min 0
_diffrn_reflns_limit_k_max 11
_diffrn_reflns_limit_k_min -11
_diffrn_reflns_limit_l_max 13
_diffrn_reflns_limit_l_min -13
_diffrn_reflns_number 3693
_diffrn_reflns_theta_full 24.99
_diffrn_reflns_theta_max 24.99
_diffrn_reflns_theta_min 2.20
_exptl_absorpt_coefficient_mu 1.508
_exptl_crystal_colour green
_exptl_crystal_density_diffrn 1.608
_exptl_crystal_density_meas ?
_exptl_crystal_density_method .
_exptl_crystal_description block
_exptl_crystal_F_000 486
_exptl_crystal_size_max 0.15
_exptl_crystal_size_mid 0.15
_exptl_crystal_size_min 0.10
_refine_diff_density_max 0.988
_refine_diff_density_min -0.969
_refine_diff_density_rms 0.142
_refine_ls_extinction_method none
_refine_ls_goodness_of_fit_ref 1.135
_refine_ls_hydrogen_treatment mixed
_refine_ls_matrix_type full
_refine_ls_number_parameters 260
_refine_ls_number_reflns 3454
_refine_ls_number_restraints 0
_refine_ls_restrained_S_all 1.135
_refine_ls_R_factor_all 0.0555
_refine_ls_R_factor_gt 0.0487
_refine_ls_shift/su_max 0.000
_refine_ls_shift/su_mean 0.000
_refine_ls_structure_factor_coef Fsqd
_refine_ls_weighting_details 'w=1/[\s^2^(Fo^2^)+(0.1039P)^2^+0.6213P] where P=(Fo^2^+2Fc^2^)/3'
_refine_ls_weighting_scheme calc
_refine_ls_wR_factor_gt 0.1474
_refine_ls_wR_factor_ref 0.1533
_reflns_number_gt 3028
_reflns_number_total 3454
_reflns_threshold_expression >2sigma(I)
_cod_data_source_file b103511h.txt
_cod_data_source_block for_(1a)
_cod_depositor_comments
;
The following automatic conversions were performed:
'_symmetry_cell_setting' value 'Triclinic' changed to 'triclinic'
according to '/home/saulius/struct/CIF-dictionaries/cif_core.dic'
dictionary named 'cif_core.dic' version 2.4.1 from 2010-06-29.

Automatic conversion script
Id: cif_fix_enum 1527 2010-12-29 10:47:43Z saulius 

The following automatic conversions were performed:

'_refine_ls_weighting_scheme' value 'calc
w=1/[\s^2^(Fo^2^)+(0.1039P)^2^+0.6213P] where P=(Fo^2^+2Fc^2^)/3' was
changed to 'calc'. New tag '_refine_ls_weighting_details' was
created. The value of the new tag was set to
'w=1/[\s^2^(Fo^2^)+(0.1039P)^2^+0.6213P] where P=(Fo^2^+2Fc^2^)/3'.

Automatic conversion script
Id: cif_fix_values 3143 2015-03-26 13:38:13Z robertas 
;
_cod_original_cell_volume 981.1(4)
_cod_database_code 7010767

loop_
_symmetry_equiv_pos_as_xyz
'x, y, z'
'-x, -y, -z'

loop_
_atom_site_label
_atom_site_type_symbol
_atom_site_fract_x
_atom_site_fract_y
_atom_site_fract_z
_atom_site_U_iso_or_equiv
_atom_site_adp_type
_atom_site_occupancy
_atom_site_calc_flag
_atom_site_refinement_flags
_atom_site_disorder_assembly
_atom_site_disorder_group
Cu1 Cu 0.21424(5) 0.25438(5) 0.72930(4) 0.0266(2) Uani 1 d . . .
S1 S 0.17141(10) 0.41004(11) 0.87282(9) 0.0313(3) Uani 1 d . . .
Cl1 Cl 0.31302(11) 0.22219(13) 0.54079(9) 0.0417(3) Uani 1 d . . .
Cl2 Cl 0.84391(12) 0.24874(13) 0.98481(10) 0.0435(3) Uani 1 d . . .
O1 O 0.1112(4) 0.0732(4) 0.8538(3) 0.0514(9) Uani 1 d . . .
N1 N 0.4032(3) 0.1811(4) 0.7940(3) 0.0298(7) Uani 1 d . . .
N2 N 0.6020(4) 0.1505(4) 0.8797(3) 0.0389(9) Uani 1 d . . .
H2 H 0.654(5) 0.1663(15) 0.907(2) 0.050(3) Uiso 1 calc R . .
N3 N 0.0245(3) 0.3343(4) 0.6722(3) 0.0301(7) Uani 1 d . . .
N4 N -0.1698(4) 0.4912(4) 0.6200(3) 0.0387(9) Uani 1 d . . .
H4 H -0.217(4) 0.555(5) 0.6101(9) 0.050(3) Uiso 1 calc R . .
C1 C 0.4721(4) 0.0376(4) 0.7964(3) 0.0293(8) Uani 1 d . . .
C2 C 0.4387(5) -0.0742(5) 0.7519(4) 0.0342(9) Uani 1 d . . .
H2A H 0.353(5) -0.0625(8) 0.713(2) 0.050(3) Uiso 1 calc R . .
C3 C 0.5349(5) -0.2044(5) 0.7652(4) 0.0422(11) Uani 1 d . . .
H3 H 0.5160(12) -0.283(5) 0.7332(19) 0.050(3) Uiso 1 calc R . .
C4 C 0.6577(5) -0.2234(6) 0.8235(5) 0.0497(12) Uani 1 d . . .
H4A H 0.727(3) -0.327(5) 0.8338(7) 0.050(3) Uiso 1 calc R . .
C5 C 0.6923(5) -0.1142(6) 0.8680(5) 0.0458(11) Uani 1 d . . .
H5 H 0.772(5) -0.1269(10) 0.905(2) 0.050(3) Uiso 1 calc R . .
C6 C 0.5990(4) 0.0171(5) 0.8525(4) 0.0339(9) Uani 1 d . . .
C7 C 0.4866(4) 0.2427(5) 0.8448(4) 0.0331(9) Uani 1 d . . .
C8 C 0.4627(5) 0.3962(5) 0.8635(4) 0.0413(10) Uani 1 d . . .
H8A H 0.539(3) 0.4369(18) 0.8308(14) 0.050(3) Uiso 1 calc R . .
H8B H 0.4550(5) 0.3914(5) 0.941(3) 0.050(3) Uiso 1 calc R . .
C9 C 0.3329(5) 0.4953(5) 0.8140(4) 0.0391(10) Uani 1 d . . .
H9A H 0.3452(7) 0.5132(9) 0.728(3) 0.050(3) Uiso 1 calc R . .
H9B H 0.3232(6) 0.587(4) 0.8363(9) 0.050(3) Uiso 1 calc R . .
C10 C 0.0330(5) 0.5616(5) 0.8256(4) 0.0372(10) Uani 1 d . . .
H10A H -0.060(4) 0.5396(9) 0.8713(18) 0.050(3) Uiso 1 calc R . .
H10B H 0.0552(9) 0.650(3) 0.8452(9) 0.050(3) Uiso 1 calc R . .
C11 C 0.0176(5) 0.5944(5) 0.6908(4) 0.0381(10) Uani 1 d . . .
H11A H -0.044(3) 0.681(4) 0.6702(10) 0.050(3) Uiso 1 calc R . .
H11B H 0.106(4) 0.6068(8) 0.6471(19) 0.050(3) Uiso 1 calc R . .
C12 C -0.0392(4) 0.4725(5) 0.6593(3) 0.0315(9) Uani 1 d . . .
C13 C -0.1923(4) 0.3574(5) 0.6031(4) 0.0378(10) Uani 1 d . . .
C14 C -0.3074(5) 0.3148(7) 0.5622(4) 0.0481(12) Uani 1 d . . .
H14 H -0.396(5) 0.385(4) 0.5414(12) 0.050(3) Uiso 1 calc R . .
C15 C -0.2932(5) 0.1738(7) 0.5523(4) 0.0533(14) Uani 1 d . . .
H15 H -0.373(4) 0.140(2) 0.5226(17) 0.050(3) Uiso 1 calc R . .
C16 C -0.1707(5) 0.0740(6) 0.5823(4) 0.0501(12) Uani 1 d . . .
H16 H -0.1634(7) -0.033(6) 0.5723(7) 0.050(3) Uiso 1 calc R . .
C17 C -0.0579(5) 0.1149(6) 0.6254(4) 0.0422(10) Uani 1 d . . .
H17 H 0.029(5) 0.043(4) 0.6482(14) 0.050(3) Uiso 1 calc R . .
C18 C -0.0706(4) 0.2596(5) 0.6357(3) 0.0321(9) Uani 1 d . . .
H2W H 0.1414 -0.0214 0.8948 0.050 Uiso 1 d . . .
H1W H 0.0246 0.1269 0.8816 0.050 Uiso 1 d . . .

loop_
_atom_site_aniso_label
_atom_site_aniso_U_11
_atom_site_aniso_U_22
_atom_site_aniso_U_33
_atom_site_aniso_U_23
_atom_site_aniso_U_13
_atom_site_aniso_U_12
Cu1 0.0229(3) 0.0340(3) 0.0229(3) -0.0066(2) -0.00530(19) -0.00168(19)
S1 0.0304(5) 0.0391(6) 0.0253(5) -0.0089(4) -0.0028(4) -0.0054(4)
Cl1 0.0363(6) 0.0583(7) 0.0245(5) -0.0083(5) -0.0047(4) 0.0091(5)
Cl2 0.0409(6) 0.0509(7) 0.0445(6) -0.0159(5) -0.0042(5) -0.0158(5)
O1 0.0421(18) 0.0470(19) 0.052(2) 0.0057(15) 0.0054(15) -0.0053(15)
N1 0.0251(16) 0.0390(19) 0.0266(17) -0.0092(14) -0.0043(13) -0.0041(14)
N2 0.0282(18) 0.056(2) 0.036(2) -0.0092(17) -0.0143(15) -0.0072(16)
N3 0.0267(16) 0.0418(19) 0.0226(16) -0.0106(14) -0.0012(13) -0.0037(14)
N4 0.0301(18) 0.051(2) 0.0298(19) -0.0054(16) -0.0075(15) 0.0075(16)
C1 0.0254(19) 0.035(2) 0.0222(18) -0.0007(16) 0.0002(15) -0.0020(16)
C2 0.031(2) 0.036(2) 0.035(2) -0.0059(17) -0.0026(17) -0.0055(17)
C3 0.041(3) 0.034(2) 0.047(3) -0.009(2) 0.005(2) -0.0046(19)
C4 0.035(2) 0.043(3) 0.056(3) 0.001(2) 0.005(2) 0.009(2)
C5 0.030(2) 0.053(3) 0.045(3) 0.002(2) -0.007(2) 0.003(2)
C6 0.025(2) 0.045(2) 0.028(2) -0.0032(18) -0.0032(16) -0.0029(17)
C7 0.028(2) 0.048(2) 0.026(2) -0.0089(18) -0.0041(16) -0.0124(18)
C8 0.036(2) 0.048(3) 0.045(3) -0.017(2) -0.006(2) -0.010(2)
C9 0.037(2) 0.038(2) 0.045(3) -0.014(2) 0.0015(19) -0.0128(19)
C10 0.038(2) 0.041(2) 0.034(2) -0.0155(18) -0.0030(18) 0.0011(19)
C11 0.040(2) 0.040(2) 0.029(2) -0.0020(18) -0.0005(18) -0.0009(19)
C12 0.028(2) 0.045(2) 0.0180(18) -0.0042(16) -0.0002(15) -0.0013(17)
C13 0.027(2) 0.062(3) 0.023(2) -0.0101(19) -0.0016(16) -0.0031(19)
C14 0.026(2) 0.087(4) 0.032(2) -0.016(2) -0.0041(18) -0.005(2)
C15 0.038(3) 0.092(4) 0.038(3) -0.018(3) -0.002(2) -0.027(3)
C16 0.046(3) 0.070(3) 0.041(3) -0.018(2) -0.001(2) -0.023(2)
C17 0.038(2) 0.054(3) 0.036(2) -0.011(2) -0.0053(19) -0.009(2)
C18 0.0245(19) 0.051(3) 0.0204(19) -0.0081(17) -0.0010(15) -0.0061(17)

loop_
_atom_type_symbol
_atom_type_description
_atom_type_scat_dispersion_real
_atom_type_scat_dispersion_imag
_atom_type_scat_source
C C 0.0033 0.0016 'International Tables Vol C Tables 4.2.6.8 and 6.1.1.4'
H H 0.0000 0.0000 'International Tables Vol C Tables 4.2.6.8 and 6.1.1.4'
N N 0.0061 0.0033 'International Tables Vol C Tables 4.2.6.8 and 6.1.1.4'
S S 0.1246 0.1234 'International Tables Vol C Tables 4.2.6.8 and 6.1.1.4'
Cl Cl 0.1484 0.1585 'International Tables Vol C Tables 4.2.6.8 and 6.1.1.4'
O O 0.0106 0.0060 'International Tables Vol C Tables 4.2.6.8 and 6.1.1.4'
Cu Cu 0.3201 1.2651 'International Tables Vol C Tables 4.2.6.8 and 6.1.1.4'

loop_
_geom_angle_atom_site_label_1
_geom_angle_atom_site_label_2
_geom_angle_atom_site_label_3
_geom_angle
_geom_angle_site_symmetry_1
_geom_angle_site_symmetry_3
_geom_angle_publ_flag
N3 Cu1 N1 176.64(13) . . ?
N3 Cu1 O1 87.87(13) . . ?
N1 Cu1 O1 92.28(14) . . ?
N3 Cu1 Cl1 91.56(10) . . ?
N1 Cu1 Cl1 91.33(10) . . ?
O1 Cu1 Cl1 118.11(11) . . ?
N3 Cu1 S1 91.09(10) . . ?
N1 Cu1 S1 85.56(10) . . ?
O1 Cu1 S1 94.32(10) . . ?
Cl1 Cu1 S1 147.53(5) . . ?
C10 S1 C9 100.7(2) . . ?
C10 S1 Cu1 108.81(14) . . ?
C9 S1 Cu1 93.79(15) . . ?
C7 N1 C1 106.0(3) . . ?
C7 N1 Cu1 132.3(3) . . ?
C1 N1 Cu1 121.7(3) . . ?
C7 N2 C6 109.3(4) . . ?
C12 N3 C18 105.7(3) . . ?
C12 N3 Cu1 126.4(3) . . ?
C18 N3 Cu1 127.9(3) . . ?
C12 N4 C13 107.9(4) . . ?
C2 C1 N1 131.7(4) . . ?
C2 C1 C6 120.1(4) . . ?
N1 C1 C6 108.1(4) . . ?
C1 C2 C3 117.2(4) . . ?
C4 C3 C2 121.7(5) . . ?
C5 C4 C3 121.9(4) . . ?
C4 C5 C6 116.8(5) . . ?
N2 C6 C5 132.9(4) . . ?
N2 C6 C1 104.8(4) . . ?
C5 C6 C1 122.3(4) . . ?
N2 C7 N1 111.8(4) . . ?
N2 C7 C8 120.5(4) . . ?
N1 C7 C8 127.6(4) . . ?
C7 C8 C9 116.5(4) . . ?
C8 C9 S1 109.8(3) . . ?
C11 C10 S1 113.6(3) . . ?
C12 C11 C10 111.1(4) . . ?
N3 C12 N4 111.7(4) . . ?
N3 C12 C11 126.1(4) . . ?
N4 C12 C11 122.1(4) . . ?
C18 C13 N4 105.7(4) . . ?
C18 C13 C14 122.3(5) . . ?
N4 C13 C14 132.0(4) . . ?
C15 C14 C13 117.1(5) . . ?
C14 C15 C16 121.8(5) . . ?
C17 C16 C15 121.3(5) . . ?
C18 C17 C16 117.6(5) . . ?
C13 C18 C17 119.9(4) . . ?
C13 C18 N3 108.9(4) . . ?
C17 C18 N3 131.2(4) . . ?

loop_
_geom_bond_atom_site_label_1
_geom_bond_atom_site_label_2
_geom_bond_distance
_geom_bond_site_symmetry_2
_geom_bond_publ_flag
Cu1 N3 1.969(3) . ?
Cu1 N1 1.988(3) . ?
Cu1 O1 2.217(3) . ?
Cu1 Cl1 2.3017(12) . ?
Cu1 S1 2.4201(12) . ?
S1 C10 1.805(4) . ?
S1 C9 1.816(4) . ?
N1 C7 1.332(5) . ?
N1 C1 1.399(5) . ?
N2 C7 1.322(6) . ?
N2 C6 1.382(6) . ?
N3 C12 1.327(5) . ?
N3 C18 1.402(5) . ?
N4 C12 1.348(5) . ?
N4 C13 1.386(6) . ?
C1 C2 1.384(6) . ?
C1 C6 1.410(6) . ?
C2 C3 1.391(6) . ?
C3 C4 1.391(7) . ?
C4 C5 1.367(8) . ?
C5 C6 1.385(6) . ?
C7 C8 1.496(6) . ?
C8 C9 1.506(7) . ?
C10 C11 1.532(6) . ?
C11 C12 1.494(6) . ?
C13 C18 1.385(6) . ?
C13 C14 1.403(6) . ?
C14 C15 1.352(8) . ?
C15 C16 1.393(8) . ?
C16 C17 1.390(7) . ?
C17 C18 1.389(7) . ?
